data_1521152
loop_
_publ_author_name
'Hervoches, C.H.'
'Lightfoot, P.'

_publ_section_title
;
 Cation disorder in three-layer Aurivillius phases: structural studies of
 Bi2-x Sr2+x Ti1-x Nb2+x O12 (0 < x <0.8) and Bi4-x Lax Ti3 O12 (x = 1 and
 2)
;
_journal_name_full 'Journal of Solid State Chemistry'
_journal_page_first 66
_journal_page_last 73
_journal_volume 153
_journal_year 2000
_chemical_formula_sum 'Bi1.8 Nb2.2 O12 Sr2.2 Ti0.8'
_chemical_name_systematic '(Bi1.8 Sr2.2) (Ti0.8 Nb2.2) O12'
_space_group_IT_number 139
_symmetry_space_group_name_Hall '-I 4 2'
_symmetry_space_group_name_H-M 'I 4/m m m'
_cell_angle_alpha 90
_cell_angle_beta 90
_cell_angle_gamma 90
_cell_formula_units_Z 2
_cell_length_a 3.9012
_cell_length_b 3.9012
_cell_length_c 33.292
_cell_volume 506.683
_citation_journal_id_ASTM JSSCBI
_cod_data_source_file Hervoches_JSSCBI_2000_1991.cif
_cod_data_source_block Bi1.8Nb2.2O12Sr2.2Ti0.8
_cod_database_code 1521152

loop_
_symmetry_equiv_pos_as_xyz
x,y,z
-y,x,z
-x,-y,z
y,-x,z
x,-y,-z
y,x,-z
-x,y,-z
-y,-x,-z
-x,-y,-z
y,-x,-z
x,y,-z
-y,x,-z
-x,y,z
-y,-x,z
x,-y,z
y,x,z
x+1/2,y+1/2,z+1/2
-y+1/2,x+1/2,z+1/2
-x+1/2,-y+1/2,z+1/2
y+1/2,-x+1/2,z+1/2
x+1/2,-y+1/2,-z+1/2
y+1/2,x+1/2,-z+1/2
-x+1/2,y+1/2,-z+1/2
-y+1/2,-x+1/2,-z+1/2
-x+1/2,-y+1/2,-z+1/2
y+1/2,-x+1/2,-z+1/2
x+1/2,y+1/2,-z+1/2
-y+1/2,x+1/2,-z+1/2
-x+1/2,y+1/2,z+1/2
-y+1/2,-x+1/2,z+1/2
x+1/2,-y+1/2,z+1/2
y+1/2,x+1/2,z+1/2

loop_
_atom_site_label
_atom_site_type_symbol
_atom_site_fract_x
_atom_site_fract_y
_atom_site_fract_z
_atom_site_occupancy
_atom_site_U_iso_or_equiv
O2 O-2 0.5 0 0.25 1 0.0
Bi2 Bi+3 0.5 0.5 0.215 0.79 0.0
O5 O-2 0.5 0 0.1193 1 0.0
Ti2 Ti+4 0.5 0.5 0.372 0.22 0.0
Sr2 Sr+2 0.5 0.5 0.1913 0.21 0.0
Nb2 Nb+5 0.5 0.5 0.372 0.78 0.0
Bi1 Bi+3 0.5 0.5 0.0637 0.11 0.0
Sr1 Sr+2 0.5 0.5 0.0637 0.89 0.0
Ti1 Ti+4 0.5 0.5 0.5 0.36 0.0
O3 O-2 0.5 0.5 0.4417 1 0.0
O1 O-2 0.5 0 0.5 1 0.0
Nb1 Nb+5 0.5 0.5 0.5 0.64 0.0
O4 O-2 0.5 0.5 0.3204 1 0.0
